data_2224717
loop_
_publ_author_name
'Wang, Shuping'
'Dong, Huajiang'
'Chen, Hong'
'Zhu, Kunpeng'
'Zhu, Tieliang'

_publ_section_title
;
 Methyl 2-(5-fluoro-1<i>H</i>-indol-3-yl)-2-oxoacetate
;
_journal_coeditor_code NG2701
_journal_issue 1
_journal_name_full 'Acta Crystallographica Section E'
_journal_page_first o155
_journal_paper_doi 10.1107/S1600536809053033
_journal_volume 66
_journal_year 2010
_chemical_formula_iupac 'C11 H8 F N O3'
_chemical_formula_moiety 'C11 H8 F N O3'
_chemical_formula_sum 'C11 H8 F N O3'
_chemical_formula_weight 221.18
_chemical_name_systematic
;
Methyl 2-(5-fluoro-1<i>H</i>-indol-3-yl)-2-oxoacetate
;
_space_group_IT_number 14
_symmetry_cell_setting monoclinic
_symmetry_space_group_name_Hall '-P 2ybc'
_symmetry_space_group_name_H-M 'P 1 21/c 1'
_cell_angle_alpha 90.00
_cell_angle_beta 112.01(3)
_cell_angle_gamma 90.00
_cell_formula_units_Z 4
_cell_length_a 7.0584(14)
_cell_length_b 20.586(4)
_cell_length_c 7.3286(15)
_cell_measurement_reflns_used 2958
_cell_measurement_temperature 113(2)
_cell_measurement_theta_max 27.868
_cell_measurement_theta_min 3.113
_cell_volume 987.3(4)
_computing_cell_refinement 'CrystalClear (Rigaku/MSC, 2004)'
_computing_data_collection 'CrystalClear (Rigaku/MSC, 2004)'
_computing_data_reduction 'CrystalClear (Rigaku/MSC, 2004)'
_computing_molecular_graphics 'DIAMOND (Brandenburg, 1999)'
_computing_publication_material 'publCIF (Westrip, 2009)'
_computing_structure_refinement 'SHELXL97 (Sheldrick, 2008)'
_computing_structure_solution 'SHELXL97 (Sheldrick, 2008)'
_diffrn_ambient_temperature 113(2)
_diffrn_detector_area_resol_mean 7.31
_diffrn_measured_fraction_theta_full 0.987
_diffrn_measured_fraction_theta_max 0.987
_diffrn_measurement_device_type 'Rigaku Saturn CCD area-detector'
_diffrn_measurement_method '\w and \f scans'
_diffrn_radiation_monochromator multilayer
_diffrn_radiation_source 'rotating anode'
_diffrn_radiation_type 'Mo K\a'
_diffrn_radiation_wavelength 0.71073
_diffrn_reflns_av_R_equivalents 0.0244
_diffrn_reflns_av_sigmaI/netI 0.0205
_diffrn_reflns_limit_h_max 8
_diffrn_reflns_limit_h_min -9
_diffrn_reflns_limit_k_max 26
_diffrn_reflns_limit_k_min -27
_diffrn_reflns_limit_l_max 9
_diffrn_reflns_limit_l_min -9
_diffrn_reflns_number 9472
_diffrn_reflns_theta_full 27.88
_diffrn_reflns_theta_max 27.88
_diffrn_reflns_theta_min 3.11
_diffrn_standards_decay_% 0
_diffrn_standards_interval_count 0
_diffrn_standards_interval_time 0
_diffrn_standards_number 0
_exptl_absorpt_coefficient_mu 0.122
_exptl_absorpt_correction_T_max 0.9761
_exptl_absorpt_correction_T_min 0.9644
_exptl_absorpt_correction_type multi-scan
_exptl_absorpt_process_details '(Crystalclear; Rigaku/MSC, 2004)'
_exptl_crystal_colour colorless
_exptl_crystal_density_diffrn 1.488
_exptl_crystal_density_method 'not measured'
_exptl_crystal_description block
_exptl_crystal_F_000 456
_exptl_crystal_size_max 0.30
_exptl_crystal_size_mid 0.24
_exptl_crystal_size_min 0.20
_refine_diff_density_max 0.381
_refine_diff_density_min -0.199
_refine_ls_extinction_method none
_refine_ls_goodness_of_fit_ref 1.055
_refine_ls_hydrogen_treatment mixed
_refine_ls_matrix_type full
_refine_ls_number_parameters 150
_refine_ls_number_reflns 2328
_refine_ls_number_restraints 0
_refine_ls_restrained_S_all 1.055
_refine_ls_R_factor_all 0.0408
_refine_ls_R_factor_gt 0.0369
_refine_ls_shift/su_max 0.001
_refine_ls_shift/su_mean 0.000
_refine_ls_structure_factor_coef Fsqd
_refine_ls_weighting_details 'calc w=1/[\s^2^(Fo^2^)+(0.0503P)^2^+0.3380P] where P=(Fo^2^+2Fc^2^)/3'
_refine_ls_weighting_scheme calc
_refine_ls_wR_factor_gt 0.0944
_refine_ls_wR_factor_ref 0.0974
_reflns_number_gt 2097
_reflns_number_total 2328
_reflns_threshold_expression I>2sigma(I)
_cod_data_source_file ng2701.cif
_cod_data_source_block I
_cod_depositor_comments
;
The following automatic conversions were performed:
'_symmetry_cell_setting' value 'Monoclinic' changed to 'monoclinic'
according to '/home/saulius/struct/CIF-dictionaries/cif_core.dic'
dictionary named 'cif_core.dic' version 2.4.1 from
2010-06-29.

'_exptl_absorpt_correction_type' value 'Multi-scan' changed
to 'multi-scan' according to
'/home/saulius/struct/CIF-dictionaries/cif_core.dic' dictionary named
'cif_core.dic' version 2.4.1 from 2010-06-29.

Automatic conversion script
Id: cif_fix_enum 1527 2010-12-29 10:47:43Z saulius 

The following automatic conversions were performed:

'_symmetry_cell_setting' value 'Monoclinic' changed to 'monoclinic'
according to /home/saulius/struct/CIF-dictionaries/cif_core.dic
dictionary named 'cif_core.dic' version 2.4.1 from
2010-06-29.

'_exptl_absorpt_correction_type' value 'Multi-scan'
changed to 'multi-scan' according to
/home/saulius/struct/CIF-dictionaries/cif_core.dic dictionary named
'cif_core.dic' version 2.4.1 from 2010-06-29.

Automatic conversion script
Id: cif_fix_values 1715 2011-07-08 13:25:40Z adriana 
;
_cod_original_cell_volume 987.3(3)
_cod_original_sg_symbol_H-M 'P 21/c '
_cod_database_code 2224717
_cod_database_fobs_code 2224717

loop_
_symmetry_equiv_pos_as_xyz
'x, y, z'
'-x, y+1/2, -z+1/2'
'-x, -y, -z'
'x, -y-1/2, z-1/2'

loop_
_atom_site_type_symbol
_atom_site_label
_atom_site_fract_x
_atom_site_fract_y
_atom_site_fract_z
_atom_site_U_iso_or_equiv
_atom_site_adp_type
_atom_site_calc_flag
_atom_site_refinement_flags
_atom_site_occupancy
_atom_site_disorder_assembly
_atom_site_disorder_group
F F1 0.12543(14) 0.29293(3) 0.65340(12) 0.0361(2) Uani d . 1 . .
O O1 0.26544(13) 0.51327(4) 0.99608(11) 0.02011(19) Uani d . 1 . .
O O2 0.38836(16) 0.66111(4) 0.83866(13) 0.0297(2) Uani d . 1 . .
N N1 0.26610(14) 0.52509(5) 0.37504(13) 0.0173(2) Uani d . 1 . .
O O3 0.28315(14) 0.63607(4) 1.08373(12) 0.0244(2) Uani d . 1 . .
C C1 0.23060(16) 0.46201(5) 0.42115(15) 0.0162(2) Uani d . 1 . .
C C2 0.19687(18) 0.40616(6) 0.30676(16) 0.0215(2) Uani d . 1 . .
H H2 0.1971 0.4072 0.1772 0.026 Uiso calc R 1 . .
C C3 0.16302(19) 0.34900(6) 0.38896(18) 0.0247(3) Uani d . 1 . .
H H3 0.1396 0.3095 0.3167 0.030 Uiso calc R 1 . .
C C4 0.16368(19) 0.35010(5) 0.57927(18) 0.0232(3) Uani d . 1 . .
C C5 0.20002(17) 0.40431(5) 0.69689(16) 0.0187(2) Uani d . 1 . .
H H5 0.2012 0.4025 0.8269 0.022 Uiso calc R 1 . .
C C6 0.23508(16) 0.46224(5) 0.61507(15) 0.0149(2) Uani d . 1 . .
C C7 0.27633(15) 0.52844(5) 0.68412(15) 0.0146(2) Uani d . 1 . .
C C8 0.29297(16) 0.56415(5) 0.52914(15) 0.0161(2) Uani d . 1 . .
H H8 0.3194 0.6095 0.5323 0.019 Uiso calc R 1 . .
C C9 0.28704(16) 0.55005(5) 0.87314(15) 0.0151(2) Uani d . 1 . .
C C10 0.32621(17) 0.62255(5) 0.92560(15) 0.0183(2) Uani d . 1 . .
C C11 0.3146(2) 0.70317(6) 1.14936(19) 0.0327(3) Uani d . 1 . .
H H11A 0.4534 0.7166 1.1666 0.049 Uiso calc R 1 . .
H H11B 0.2962 0.7072 1.2749 0.049 Uiso calc R 1 . .
H H11C 0.2154 0.7310 1.0508 0.049 Uiso calc R 1 . .
H H1 0.271(2) 0.5363(8) 0.253(2) 0.036(4) Uiso d . 1 . .

loop_
_atom_site_aniso_label
_atom_site_aniso_U_11
_atom_site_aniso_U_22
_atom_site_aniso_U_33
_atom_site_aniso_U_12
_atom_site_aniso_U_13
_atom_site_aniso_U_23
F1 0.0544(5) 0.0165(3) 0.0358(4) -0.0065(3) 0.0150(4) 0.0025(3)
O1 0.0294(4) 0.0200(4) 0.0134(4) -0.0006(3) 0.0109(3) 0.0013(3)
O2 0.0479(6) 0.0199(4) 0.0264(5) -0.0071(4) 0.0198(4) -0.0019(3)
N1 0.0195(5) 0.0220(5) 0.0121(4) 0.0002(3) 0.0079(4) 0.0007(3)
O3 0.0397(5) 0.0183(4) 0.0178(4) 0.0013(3) 0.0141(4) -0.0039(3)
C1 0.0150(5) 0.0207(5) 0.0134(5) 0.0013(4) 0.0058(4) -0.0006(4)
C2 0.0218(6) 0.0264(6) 0.0171(5) 0.0010(4) 0.0082(4) -0.0057(4)
C3 0.0263(6) 0.0214(5) 0.0247(6) 0.0004(4) 0.0077(5) -0.0078(4)
C4 0.0266(6) 0.0162(5) 0.0254(6) -0.0003(4) 0.0080(5) 0.0022(4)
C5 0.0209(5) 0.0189(5) 0.0155(5) 0.0007(4) 0.0061(4) 0.0017(4)
C6 0.0136(5) 0.0184(5) 0.0126(5) 0.0012(4) 0.0047(4) -0.0003(4)
C7 0.0149(5) 0.0174(5) 0.0120(5) 0.0011(4) 0.0056(4) 0.0009(4)
C8 0.0167(5) 0.0191(5) 0.0130(5) 0.0002(4) 0.0061(4) 0.0010(4)
C9 0.0161(5) 0.0170(5) 0.0125(5) 0.0010(4) 0.0056(4) 0.0000(4)
C10 0.0219(5) 0.0190(5) 0.0130(5) 0.0017(4) 0.0054(4) -0.0007(4)
C11 0.0547(9) 0.0191(6) 0.0251(6) 0.0038(5) 0.0158(6) -0.0059(5)

loop_
_atom_type_symbol
_atom_type_description
_atom_type_scat_dispersion_real
_atom_type_scat_dispersion_imag
_atom_type_scat_source
C C 0.0033 0.0016 'International Tables Vol C Tables 4.2.6.8 and 6.1.1.4'
H H 0.0000 0.0000 'International Tables Vol C Tables 4.2.6.8 and 6.1.1.4'
N N 0.0061 0.0033 'International Tables Vol C Tables 4.2.6.8 and 6.1.1.4'
O O 0.0106 0.0060 'International Tables Vol C Tables 4.2.6.8 and 6.1.1.4'
F F 0.0171 0.0103 'International Tables Vol C Tables 4.2.6.8 and 6.1.1.4'

loop_
_geom_angle_atom_site_label_1
_geom_angle_atom_site_label_2
_geom_angle_atom_site_label_3
_geom_angle_site_symmetry_1
_geom_angle_site_symmetry_3
_geom_angle
_geom_angle_publ_flag
C8 N1 C1 . . 109.72(9) ?
C8 N1 H1 . . 127.7(10) ?
C1 N1 H1 . . 122.6(10) ?
C10 O3 C11 . . 115.49(9) ?
N1 C1 C2 . . 129.26(10) ?
N1 C1 C6 . . 107.72(9) ?
C2 C1 C6 . . 123.02(10) ?
C3 C2 C1 . . 117.37(10) ?
C3 C2 H2 . . 121.3 ?
C1 C2 H2 . . 121.3 ?
C2 C3 C4 . . 119.07(10) ?
C2 C3 H3 . . 120.5 ?
C4 C3 H3 . . 120.5 ?
F1 C4 C5 . . 117.96(11) ?
F1 C4 C3 . . 117.22(10) ?
C5 C4 C3 . . 124.82(11) ?
C4 C5 C6 . . 116.43(10) ?
C4 C5 H5 . . 121.8 ?
C6 C5 H5 . . 121.8 ?
C5 C6 C1 . . 119.27(9) ?
C5 C6 C7 . . 134.36(9) ?
C1 C6 C7 . . 106.36(9) ?
C8 C7 C9 . . 129.44(10) ?
C8 C7 C6 . . 106.22(9) ?
C9 C7 C6 . . 124.29(9) ?
N1 C8 C7 . . 109.97(9) ?
N1 C8 H8 . . 125.0 ?
C7 C8 H8 . . 125.0 ?
O1 C9 C7 . . 122.84(10) ?
O1 C9 C10 . . 118.29(9) ?
C7 C9 C10 . . 118.87(9) ?
O2 C10 O3 . . 124.87(10) ?
O2 C10 C9 . . 125.17(10) ?
O3 C10 C9 . . 109.96(9) ?
O3 C11 H11A . . 109.5 ?
O3 C11 H11B . . 109.5 ?
H11A C11 H11B . . 109.5 ?
O3 C11 H11C . . 109.5 ?
H11A C11 H11C . . 109.5 ?
H11B C11 H11C . . 109.5 ?

loop_
_geom_bond_atom_site_label_1
_geom_bond_atom_site_label_2
_geom_bond_site_symmetry_2
_geom_bond_distance
_geom_bond_publ_flag
F1 C4 . 1.3650(13) ?
O1 C9 . 1.2295(13) ?
O2 C10 . 1.1992(14) ?
N1 C8 . 1.3406(13) ?
N1 C1 . 1.3881(14) ?
N1 H1 . 0.932(17) ?
O3 C10 . 1.3330(13) ?
O3 C11 . 1.4520(14) ?
C1 C2 . 1.3898(15) ?
C1 C6 . 1.4097(14) ?
C2 C3 . 1.3829(17) ?
C2 H2 . 0.9500 ?
C3 C4 . 1.3932(17) ?
C3 H3 . 0.9500 ?
C4 C5 . 1.3742(16) ?
C5 C6 . 1.3978(14) ?
C5 H5 . 0.9500 ?
C6 C7 . 1.4450(14) ?
C7 C8 . 1.3943(14) ?
C7 C9 . 1.4297(14) ?
C8 H8 . 0.9500 ?
C9 C10 . 1.5400(15) ?
C11 H11A . 0.9800 ?
C11 H11B . 0.9800 ?
C11 H11C . 0.9800 ?

loop_
_geom_hbond_atom_site_label_D
_geom_hbond_atom_site_label_H
_geom_hbond_atom_site_label_A
_geom_hbond_site_symmetry_A
_geom_hbond_distance_DH
_geom_hbond_distance_HA
_geom_hbond_distance_DA
_geom_hbond_angle_DHA
_geom_hbond_publ_flag
N1 H1 O3 1_554 0.932(17) 2.420(16) 3.1598(13) 136.3(13) yes
N1 H1 O1 1_554 0.932(17) 1.932(17) 2.7861(13) 151.3(14) yes
C3 H3 F1 4_565 0.95 2.41 3.3532(15) 172.9 no
C5 H5 O1 . 0.95 2.55 3.0484(14) 112.7 no
C8 H8 O2 . 0.95 2.36 2.9049(14) 115.7 no

loop_
_geom_torsion_atom_site_label_1
_geom_torsion_atom_site_label_2
_geom_torsion_atom_site_label_3
_geom_torsion_atom_site_label_4
_geom_torsion_site_symmetry_1
_geom_torsion_site_symmetry_2
_geom_torsion_site_symmetry_3
_geom_torsion_site_symmetry_4
_geom_torsion
_geom_torsion_publ_flag
C8 N1 C1 C2 . . . . -179.36(11) ?
C8 N1 C1 C6 . . . . 0.23(12) ?
N1 C1 C2 C3 . . . . -179.31(11) ?
C6 C1 C2 C3 . . . . 1.15(17) ?
C1 C2 C3 C4 . . . . 0.19(17) ?
C2 C3 C4 F1 . . . . 178.67(11) ?
C2 C3 C4 C5 . . . . -1.38(19) ?
F1 C4 C5 C6 . . . . -178.92(10) ?
C3 C4 C5 C6 . . . . 1.13(18) ?
C4 C5 C6 C1 . . . . 0.25(15) ?
C4 C5 C6 C7 . . . . 179.36(12) ?
N1 C1 C6 C5 . . . . 178.98(10) ?
C2 C1 C6 C5 . . . . -1.40(16) ?
N1 C1 C6 C7 . . . . -0.36(11) ?
C2 C1 C6 C7 . . . . 179.26(10) ?
C5 C6 C7 C8 . . . . -178.83(12) ?
C1 C6 C7 C8 . . . . 0.36(11) ?
C5 C6 C7 C9 . . . . -1.23(19) ?
C1 C6 C7 C9 . . . . 177.96(10) ?
C1 N1 C8 C7 . . . . 0.00(12) ?
C9 C7 C8 N1 . . . . -177.67(10) ?
C6 C7 C8 N1 . . . . -0.23(12) ?
C8 C7 C9 O1 . . . . 178.43(11) ?
C6 C7 C9 O1 . . . . 1.41(17) ?
C8 C7 C9 C10 . . . . -1.25(17) ?
C6 C7 C9 C10 . . . . -178.28(10) ?
C11 O3 C10 O2 . . . . 0.50(17) ?
C11 O3 C10 C9 . . . . 179.76(10) ?
O1 C9 C10 O2 . . . . 164.82(12) ?
C7 C9 C10 O2 . . . . -15.49(17) ?
O1 C9 C10 O3 . . . . -14.44(14) ?
C7 C9 C10 O3 . . . . 165.25(9) ?

loop_
_cod_related_entry_id
_cod_related_entry_database
_cod_related_entry_code
1 ChemSpider 10705258
